data_2213840
loop_
_publ_author_name
'Ghulam Qadeer'
'Nasim Hasan Rama'
'Muhammad Azaad Malik'
'James Raftery'

_publ_section_title
;
 3-(3,4,5-Trimethoxyphenyl)propanohydrazide
;
_journal_coeditor_code HK2255
_journal_issue 6
_journal_name_full 'Acta Crystallographica Section E'
_journal_page_first o3025
_journal_page_last o3025
_journal_paper_doi 10.1107/S1600536807025147
_journal_volume 63
_journal_year 2007
_chemical_formula_iupac 'C12 H18 N2 O4'
_chemical_formula_moiety 'C12 H18 N2 O4'
_chemical_formula_sum 'C12 H18 N2 O4'
_chemical_formula_weight 254.28
_chemical_melting_point 398.0(10)
_chemical_name_systematic
;
3-(3,4,5-trimethoxyphenyl)propanohydrazide
;
_space_group_IT_number 14
_symmetry_cell_setting monoclinic
_symmetry_space_group_name_Hall '-P 2yn'
_symmetry_space_group_name_H-M 'P 1 21/n 1'
_atom_sites_solution_hydrogens geom
_atom_sites_solution_primary direct
_atom_sites_solution_secondary difmap
_audit_creation_method SHELXL-97
_cell_angle_alpha 90
_cell_angle_beta 99.618(3)
_cell_angle_gamma 90
_cell_formula_units_Z 8
_cell_length_a 9.7770(14)
_cell_length_b 20.189(3)
_cell_length_c 12.7300(19)
_cell_measurement_reflns_used 2527
_cell_measurement_temperature 100(2)
_cell_measurement_theta_max 24.5465
_cell_measurement_theta_min 2.4385
_cell_volume 2477.4(6)
_computing_cell_refinement 'SAINT (Bruker, 1999)'
_computing_data_collection 'SMART (Bruker, 1998)'
_computing_data_reduction SAINT
_computing_molecular_graphics 'SHELXTL (Bruker, 1999)'
_computing_publication_material SHELXTL
_computing_structure_refinement 'SHELXL97 (Sheldrick, 1997)'
_computing_structure_solution 'SIR2004 (Burla <i>et al.</i>,  2005)'
_diffrn_ambient_temperature 100(2)
_diffrn_measured_fraction_theta_full 0.999
_diffrn_measured_fraction_theta_max 0.999
_diffrn_measurement_device_type 'Bruker APEXII'
_diffrn_measurement_method '\f and \w'
_diffrn_radiation_monochromator graphite
_diffrn_radiation_source 'fine-focus sealed tube'
_diffrn_radiation_type MoK\a
_diffrn_radiation_wavelength 0.71073
_diffrn_reflns_av_R_equivalents 0.0655
_diffrn_reflns_av_sigmaI/netI 0.1033
_diffrn_reflns_limit_h_max 12
_diffrn_reflns_limit_h_min -12
_diffrn_reflns_limit_k_max 26
_diffrn_reflns_limit_k_min -26
_diffrn_reflns_limit_l_max 16
_diffrn_reflns_limit_l_min -16
_diffrn_reflns_number 21411
_diffrn_reflns_theta_full 28.29
_diffrn_reflns_theta_max 28.29
_diffrn_reflns_theta_min 1.91
_diffrn_standards_decay_% 0
_diffrn_standards_interval_time 0
_diffrn_standards_number 0
_exptl_absorpt_coefficient_mu 0.103
_exptl_absorpt_correction_T_max 0.9949
_exptl_absorpt_correction_T_min 0.9797
_exptl_absorpt_correction_type multi-scan
_exptl_absorpt_process_details '(SADABS; Sheldrick, 1996)'
_exptl_crystal_colour colourless
_exptl_crystal_density_diffrn 1.364
_exptl_crystal_density_meas 1.323
_exptl_crystal_density_method 'not measured'
_exptl_crystal_description plate
_exptl_crystal_F_000 1088
_exptl_crystal_size_max 0.20
_exptl_crystal_size_mid 0.20
_exptl_crystal_size_min 0.05
_refine_diff_density_max 0.336
_refine_diff_density_min -0.202
_refine_ls_extinction_method none
_refine_ls_goodness_of_fit_ref 0.783
_refine_ls_hydrogen_treatment mixed
_refine_ls_matrix_type full
_refine_ls_number_parameters 347
_refine_ls_number_reflns 5897
_refine_ls_number_restraints 0
_refine_ls_restrained_S_all 0.783
_refine_ls_R_factor_all 0.0922
_refine_ls_R_factor_gt 0.0430
_refine_ls_shift/su_max 0.001
_refine_ls_shift/su_mean 0.000
_refine_ls_structure_factor_coef Fsqd
_refine_ls_weighting_details 'calc w=1/[\s^2^(Fo^2^)+(0.0237P)^2^] where P=(Fo^2^+2Fc^2^)/3'
_refine_ls_weighting_scheme calc
_refine_ls_wR_factor_gt 0.0692
_refine_ls_wR_factor_ref 0.0769
_reflns_number_gt 3183
_reflns_number_total 5897
_reflns_threshold_expression I>2\s(I)
_cod_data_source_file hk2255.cif
_cod_data_source_block I
_cod_original_sg_symbol_H-M 'P 21/n'
_cod_database_code 2213840
_cod_database_fobs_code 2213840

loop_
_symmetry_equiv_pos_as_xyz
'x, y, z'
'-x+1/2, y+1/2, -z+1/2'
'-x, -y, -z'
'x-1/2, -y-1/2, z-1/2'

loop_
_atom_site_type_symbol
_atom_site_label
_atom_site_fract_x
_atom_site_fract_y
_atom_site_fract_z
_atom_site_U_iso_or_equiv
_atom_site_adp_type
_atom_site_calc_flag
_atom_site_refinement_flags
_atom_site_occupancy
C C1 0.77225(17) 0.10545(9) 0.81464(14) 0.0210(4) Uani d . 1
C C2 0.82525(17) 0.16818(8) 0.80155(14) 0.0210(4) Uani d . 1
H H2 0.8637 0.1779 0.7396 0.025 Uiso calc R 1
C C3 0.82242(17) 0.21655(8) 0.87806(14) 0.0188(4) Uani d . 1
C C4 0.76614(17) 0.20276(8) 0.96914(13) 0.0186(4) Uani d . 1
C C5 0.71654(17) 0.13937(9) 0.98398(13) 0.0202(4) Uani d . 1
C C6 0.71960(17) 0.09074(8) 0.90658(13) 0.0208(4) Uani d . 1
H H6 0.6856 0.0475 0.9168 0.025 Uiso calc R 1
C C7 0.76846(19) 0.05754(8) 0.72274(14) 0.0254(5) Uani d . 1
H H7A 0.7075 0.0765 0.6600 0.031 Uiso calc R 1
H H7B 0.8631 0.0548 0.7050 0.031 Uiso calc R 1
C C8 0.71982(19) -0.01163(8) 0.73887(14) 0.0249(4) Uani d . 1
H H8A 0.6249 -0.0106 0.7563 0.030 Uiso calc R 1
H H8B 0.7820 -0.0329 0.7988 0.030 Uiso calc R 1
C C9 0.72062(19) -0.05062(8) 0.63750(14) 0.0204(4) Uani d . 1
C C10 0.94256(18) 0.29274(9) 0.78327(14) 0.0262(5) Uani d . 1
H H10A 1.0195 0.2613 0.7860 0.039 Uiso calc R 1
H H10B 0.9791 0.3380 0.7891 0.039 Uiso calc R 1
H H10C 0.8791 0.2877 0.7155 0.039 Uiso calc R 1
C C11 0.63052(18) 0.27887(9) 1.04707(14) 0.0271(5) Uani d . 1
H H11A 0.6035 0.3061 0.9833 0.041 Uiso calc R 1
H H11B 0.6329 0.3064 1.1108 0.041 Uiso calc R 1
H H11C 0.5630 0.2430 1.0478 0.041 Uiso calc R 1
C C12 0.58195(19) 0.07283(8) 1.08450(14) 0.0274(5) Uani d . 1
H H12A 0.5059 0.0722 1.0237 0.041 Uiso calc R 1
H H12B 0.5437 0.0746 1.1509 0.041 Uiso calc R 1
H H12C 0.6380 0.0326 1.0838 0.041 Uiso calc R 1
C C13 0.74678(17) 0.22835(8) 0.45942(14) 0.0182(4) Uani d . 1
C C14 0.80575(17) 0.26561(8) 0.38682(13) 0.0189(4) Uani d . 1
H H14 0.8526 0.2441 0.3368 0.023 Uiso calc R 1
C C15 0.79634(17) 0.33430(8) 0.38729(13) 0.0190(4) Uani d . 1
C C16 0.72976(18) 0.36628(8) 0.46083(14) 0.0201(4) Uani d . 1
C C17 0.66989(18) 0.32884(9) 0.53305(14) 0.0207(4) Uani d . 1
C C18 0.67797(17) 0.26049(8) 0.53184(13) 0.0204(4) Uani d . 1
H H18 0.6361 0.2353 0.5809 0.024 Uiso calc R 1
C C19 0.75655(18) 0.15356(8) 0.46357(13) 0.0210(4) Uani d . 1
H H19A 0.6645 0.1357 0.4713 0.025 Uiso calc R 1
H H19B 0.8225 0.1409 0.5282 0.025 Uiso calc R 1
C C20 0.80268(18) 0.12032(8) 0.36739(13) 0.0200(4) Uani d . 1
H H20A 0.7489 0.1387 0.3010 0.024 Uiso calc R 1
H H20B 0.9020 0.1299 0.3676 0.024 Uiso calc R 1
C C21 0.78135(19) 0.04633(8) 0.36965(13) 0.0187(4) Uani d . 1
C C22 0.93915(17) 0.34403(9) 0.25389(13) 0.0234(4) Uani d . 1
H H22A 1.0117 0.3189 0.2995 0.035 Uiso calc R 1
H H22B 0.9820 0.3781 0.2152 0.035 Uiso calc R 1
H H22C 0.8844 0.3140 0.2029 0.035 Uiso calc R 1
C C23 0.60159(19) 0.46270(9) 0.40771(14) 0.0302(5) Uani d . 1
H H23A 0.5913 0.4502 0.3324 0.045 Uiso calc R 1
H H23B 0.6054 0.5111 0.4140 0.045 Uiso calc R 1
H H23C 0.5223 0.4460 0.4377 0.045 Uiso calc R 1
C C24 0.54841(19) 0.33045(9) 0.68159(14) 0.0295(5) Uani d . 1
H H24A 0.4746 0.3011 0.6470 0.044 Uiso calc R 1
H H24B 0.5098 0.3622 0.7270 0.044 Uiso calc R 1
H H24C 0.6207 0.3041 0.7253 0.044 Uiso calc R 1
N N1 0.59562(14) -0.06535(6) 0.58244(11) 0.0192(3) Uani d . 1
H H1 0.5218 -0.0535 0.6091 0.023 Uiso calc R 1
N N2 0.57586(16) -0.09888(8) 0.48405(12) 0.0211(4) Uani d . 1
N N3 0.89550(15) 0.00953(7) 0.37315(11) 0.0215(4) Uani d . 1
H H3 0.9754 0.0296 0.3730 0.026 Uiso calc R 1
N N4 0.89270(16) -0.06062(7) 0.37717(14) 0.0240(4) Uani d . 1
O O1 0.83011(12) -0.06662(6) 0.60651(9) 0.0227(3) Uani d . 1
O O2 0.86955(12) 0.27991(6) 0.86969(9) 0.0239(3) Uani d . 1
O O3 0.76544(12) 0.25113(5) 1.04613(9) 0.0218(3) Uani d . 1
O O4 0.66724(12) 0.12996(6) 1.07742(9) 0.0252(3) Uani d . 1
O O5 0.66524(12) 0.02119(5) 0.36754(9) 0.0235(3) Uani d . 1
O O6 0.85059(12) 0.37485(6) 0.31826(9) 0.0242(3) Uani d . 1
O O7 0.72754(12) 0.43463(6) 0.46494(9) 0.0248(3) Uani d . 1
O O8 0.60708(13) 0.36544(6) 0.60212(9) 0.0286(3) Uani d . 1
H H4A 0.8601(19) -0.0726(9) 0.4448(15) 0.046(6) Uiso d . 1
H H2A 0.6186(17) -0.1373(8) 0.4963(13) 0.027(6) Uiso d . 1
H H2B 0.6228(19) -0.0706(9) 0.4344(15) 0.046(6) Uiso d . 1
H H4B 0.8200(19) -0.0721(8) 0.3242(14) 0.035(6) Uiso d . 1

loop_
_atom_site_aniso_label
_atom_site_aniso_U_11
_atom_site_aniso_U_22
_atom_site_aniso_U_33
_atom_site_aniso_U_12
_atom_site_aniso_U_13
_atom_site_aniso_U_23
C1 0.0170(10) 0.0238(11) 0.0220(10) 0.0032(8) 0.0025(8) -0.0044(8)
C2 0.0186(10) 0.0257(11) 0.0192(10) -0.0011(8) 0.0047(8) -0.0024(8)
C3 0.0158(10) 0.0163(10) 0.0224(11) 0.0018(8) -0.0023(8) -0.0016(8)
C4 0.0171(10) 0.0186(10) 0.0184(10) 0.0023(8) -0.0020(8) -0.0047(8)
C5 0.0189(10) 0.0258(11) 0.0144(10) 0.0046(8) -0.0014(8) 0.0000(8)
C6 0.0193(10) 0.0172(10) 0.0246(11) -0.0003(8) -0.0002(8) -0.0017(8)
C7 0.0286(11) 0.0236(11) 0.0259(11) -0.0005(9) 0.0096(9) -0.0038(9)
C8 0.0272(11) 0.0257(11) 0.0230(11) -0.0016(9) 0.0078(9) -0.0044(9)
C9 0.0219(11) 0.0183(10) 0.0216(10) -0.0042(8) 0.0050(8) 0.0005(8)
C10 0.0223(11) 0.0287(11) 0.0286(11) -0.0058(9) 0.0070(9) -0.0036(9)
C11 0.0250(11) 0.0239(11) 0.0329(12) 0.0040(9) 0.0060(9) -0.0057(9)
C12 0.0305(11) 0.0269(11) 0.0266(11) 0.0003(9) 0.0101(9) -0.0001(9)
C13 0.0172(10) 0.0185(10) 0.0183(10) -0.0036(8) 0.0010(8) -0.0009(8)
C14 0.0192(10) 0.0202(10) 0.0181(10) -0.0010(8) 0.0052(8) -0.0026(8)
C15 0.0172(10) 0.0214(10) 0.0182(10) -0.0044(8) 0.0030(8) 0.0025(8)
C16 0.0203(10) 0.0155(10) 0.0237(10) -0.0038(8) 0.0017(8) -0.0034(8)
C17 0.0189(10) 0.0254(11) 0.0182(10) -0.0036(8) 0.0045(8) -0.0066(8)
C18 0.0208(10) 0.0242(11) 0.0166(10) -0.0072(8) 0.0043(8) 0.0015(8)
C19 0.0222(11) 0.0212(10) 0.0210(10) -0.0030(8) 0.0077(8) 0.0008(8)
C20 0.0178(10) 0.0214(10) 0.0219(10) -0.0009(8) 0.0065(8) 0.0010(8)
C21 0.0202(10) 0.0219(10) 0.0152(10) 0.0001(8) 0.0067(8) -0.0003(8)
C22 0.0234(11) 0.0287(11) 0.0188(10) -0.0045(9) 0.0057(8) 0.0001(8)
C23 0.0323(12) 0.0277(11) 0.0306(12) 0.0048(9) 0.0053(9) -0.0032(9)
C24 0.0315(12) 0.0368(12) 0.0232(11) -0.0061(10) 0.0134(9) -0.0072(9)
N1 0.0179(8) 0.0204(8) 0.0203(8) -0.0012(7) 0.0064(7) -0.0063(7)
N2 0.0246(9) 0.0208(9) 0.0179(9) 0.0003(8) 0.0031(7) -0.0032(7)
N3 0.0185(9) 0.0173(8) 0.0300(9) -0.0042(7) 0.0082(7) -0.0004(7)
N4 0.0263(10) 0.0181(9) 0.0286(10) -0.0007(8) 0.0073(8) 0.0005(8)
O1 0.0165(7) 0.0282(7) 0.0245(7) -0.0012(6) 0.0065(6) -0.0037(6)
O2 0.0252(7) 0.0215(7) 0.0256(8) -0.0040(6) 0.0063(6) -0.0035(6)
O3 0.0201(7) 0.0221(7) 0.0222(7) 0.0017(6) 0.0003(5) -0.0083(6)
O4 0.0339(8) 0.0224(7) 0.0197(7) -0.0045(6) 0.0061(6) -0.0026(6)
O5 0.0179(7) 0.0218(7) 0.0323(8) -0.0028(6) 0.0084(6) -0.0003(6)
O6 0.0271(8) 0.0218(7) 0.0265(8) -0.0011(6) 0.0130(6) 0.0038(6)
O7 0.0238(7) 0.0187(7) 0.0323(8) -0.0023(6) 0.0056(6) -0.0017(6)
O8 0.0342(8) 0.0264(7) 0.0288(8) -0.0061(6) 0.0160(6) -0.0073(6)

loop_
_atom_type_symbol
_atom_type_description
_atom_type_scat_dispersion_real
_atom_type_scat_dispersion_imag
_atom_type_scat_source
C C 0.0033 0.0016 'International Tables Vol C Tables 4.2.6.8 and 6.1.1.4'
H H 0.0000 0.0000 'International Tables Vol C Tables 4.2.6.8 and 6.1.1.4'
N N 0.0061 0.0033 'International Tables Vol C Tables 4.2.6.8 and 6.1.1.4'
O O 0.0106 0.0060 'International Tables Vol C Tables 4.2.6.8 and 6.1.1.4'

loop_
_geom_angle_atom_site_label_1
_geom_angle_atom_site_label_2
_geom_angle_atom_site_label_3
_geom_angle
C6 C1 C2 119.66(16)
C6 C1 C7 123.41(16)
C2 C1 C7 116.84(16)
C3 C2 C1 120.52(17)
C3 C2 H2 119.7
C1 C2 H2 119.7
O2 C3 C2 123.93(16)
O2 C3 C4 115.88(15)
C2 C3 C4 120.17(16)
O3 C4 C3 119.86(15)
O3 C4 C5 120.61(16)
C3 C4 C5 119.47(16)
O4 C5 C4 115.25(15)
O4 C5 C6 124.62(16)
C4 C5 C6 120.13(16)
C1 C6 C5 120.00(17)
C1 C6 H6 120.0
C5 C6 H6 120.0
C8 C7 C1 117.16(15)
C8 C7 H7A 108.0
C1 C7 H7A 108.0
C8 C7 H7B 108.0
C1 C7 H7B 108.0
H7A C7 H7B 107.3
C7 C8 C9 108.70(14)
C7 C8 H8A 109.9
C9 C8 H8A 109.9
C7 C8 H8B 109.9
C9 C8 H8B 109.9
H8A C8 H8B 108.3
O1 C9 N1 122.40(16)
O1 C9 C8 122.22(16)
N1 C9 C8 115.37(16)
O2 C10 H10A 109.5
O2 C10 H10B 109.5
H10A C10 H10B 109.5
O2 C10 H10C 109.5
H10A C10 H10C 109.5
H10B C10 H10C 109.5
O3 C11 H11A 109.5
O3 C11 H11B 109.5
H11A C11 H11B 109.5
O3 C11 H11C 109.5
H11A C11 H11C 109.5
H11B C11 H11C 109.5
O4 C12 H12A 109.5
O4 C12 H12B 109.5
H12A C12 H12B 109.5
O4 C12 H12C 109.5
H12A C12 H12C 109.5
H12B C12 H12C 109.5
C14 C13 C18 119.29(16)
C14 C13 C19 122.19(16)
C18 C13 C19 118.52(15)
C13 C14 C15 120.15(16)
C13 C14 H14 119.9
C15 C14 H14 119.9
O6 C15 C16 115.50(15)
O6 C15 C14 124.06(16)
C16 C15 C14 120.44(16)
O7 C16 C15 120.21(16)
O7 C16 C17 120.41(16)
C15 C16 C17 119.33(16)
O8 C17 C18 125.32(16)
O8 C17 C16 114.46(16)
C18 C17 C16 120.22(16)
C17 C18 C13 120.56(16)
C17 C18 H18 119.7
C13 C18 H18 119.7
C13 C19 C20 115.81(14)
C13 C19 H19A 108.3
C20 C19 H19A 108.3
C13 C19 H19B 108.3
C20 C19 H19B 108.3
H19A C19 H19B 107.4
C21 C20 C19 111.04(14)
C21 C20 H20A 109.4
C19 C20 H20A 109.4
C21 C20 H20B 109.4
C19 C20 H20B 109.4
H20A C20 H20B 108.0
O5 C21 N3 122.02(16)
O5 C21 C20 122.26(15)
N3 C21 C20 115.72(15)
O6 C22 H22A 109.5
O6 C22 H22B 109.5
H22A C22 H22B 109.5
O6 C22 H22C 109.5
H22A C22 H22C 109.5
H22B C22 H22C 109.5
O7 C23 H23A 109.5
O7 C23 H23B 109.5
H23A C23 H23B 109.5
O7 C23 H23C 109.5
H23A C23 H23C 109.5
H23B C23 H23C 109.5
O8 C24 H24A 109.5
O8 C24 H24B 109.5
H24A C24 H24B 109.5
O8 C24 H24C 109.5
H24A C24 H24C 109.5
H24B C24 H24C 109.5
C9 N1 N2 123.42(14)
C9 N1 H1 118.3
N2 N1 H1 118.3
N1 N2 H2A 106.0(11)
N1 N2 H2B 105.9(10)
H2A N2 H2B 110.7(15)
C21 N3 N4 122.41(14)
C21 N3 H3 118.8
N4 N3 H3 118.8
N3 N4 H4A 106.5(11)
N3 N4 H4B 104.0(11)
H4A N4 H4B 104.5(15)
C3 O2 C10 116.49(13)
C4 O3 C11 113.23(13)
C5 O4 C12 117.30(13)
C15 O6 C22 116.33(13)
C16 O7 C23 113.08(13)
C17 O8 C24 117.60(14)

loop_
_geom_bond_atom_site_label_1
_geom_bond_atom_site_label_2
_geom_bond_distance
C1 C6 1.387(2)
C1 C2 1.389(2)
C1 C7 1.514(2)
C2 C3 1.383(2)
C2 H2 0.9500
C3 O2 1.3698(18)
C3 C4 1.392(2)
C4 O3 1.3844(18)
C4 C5 1.392(2)
C5 O4 1.3692(19)
C5 C6 1.395(2)
C6 H6 0.9500
C7 C8 1.500(2)
C7 H7A 0.9900
C7 H7B 0.9900
C8 C9 1.513(2)
C8 H8A 0.9900
C8 H8B 0.9900
C9 O1 1.2438(19)
C9 N1 1.337(2)
C10 O2 1.4316(19)
C10 H10A 0.9800
C10 H10B 0.9800
C10 H10C 0.9800
C11 O3 1.4350(19)
C11 H11A 0.9800
C11 H11B 0.9800
C11 H11C 0.9800
C12 O4 1.4349(19)
C12 H12A 0.9800
C12 H12B 0.9800
C12 H12C 0.9800
C13 C14 1.389(2)
C13 C18 1.390(2)
C13 C19 1.513(2)
C14 C15 1.390(2)
C14 H14 0.9500
C15 O6 1.3709(19)
C15 C16 1.386(2)
C16 O7 1.3814(19)
C16 C17 1.392(2)
C17 O8 1.3699(19)
C17 C18 1.382(2)
C18 H18 0.9500
C19 C20 1.529(2)
C19 H19A 0.9900
C19 H19B 0.9900
C20 C21 1.509(2)
C20 H20A 0.9900
C20 H20B 0.9900
C21 O5 1.2397(18)
C21 N3 1.335(2)
C22 O6 1.4302(19)
C22 H22A 0.9800
C22 H22B 0.9800
C22 H22C 0.9800
C23 O7 1.438(2)
C23 H23A 0.9800
C23 H23B 0.9800
C23 H23C 0.9800
C24 O8 1.4303(19)
C24 H24A 0.9800
C24 H24B 0.9800
C24 H24C 0.9800
N1 N2 1.4084(18)
N1 H1 0.8800
N2 H2A 0.883(17)
N2 H2B 1.016(19)
N3 N4 1.4177(19)
N3 H3 0.8800
N4 H4A 0.997(19)
N4 H4B 0.924(18)

loop_
_geom_hbond_atom_site_label_D
_geom_hbond_atom_site_label_H
_geom_hbond_atom_site_label_A
_geom_hbond_site_symmetry_A
_geom_hbond_distance_DH
_geom_hbond_distance_HA
_geom_hbond_distance_DA
_geom_hbond_angle_DHA
N4 H4B O6 2_645 0.924(18) 2.491(19) 3.401(2) 168.2(15)
N2 H2B O5 . 1.016(19) 2.110(19) 3.045(2) 152.1(14)
N2 H2A O3 2_646 0.883(17) 2.618(17) 3.453(2) 158.2(15)
N2 H2A O2 2_646 0.883(17) 2.377(17) 3.067(2) 135.2(14)
N4 H4A O1 . 0.997(19) 2.131(19) 3.084(2) 159.5(15)
N3 H3 O1 3_756 0.88 2.02 2.8914(18) 170.8
N1 H1 O5 3_656 0.88 2.01 2.8719(18) 166.0

loop_
_geom_torsion_atom_site_label_1
_geom_torsion_atom_site_label_2
_geom_torsion_atom_site_label_3
_geom_torsion_atom_site_label_4
_geom_torsion
C6 C1 C2 C3 -1.8(3)
C7 C1 C2 C3 174.91(16)
C1 C2 C3 O2 -178.38(16)
C1 C2 C3 C4 0.0(3)
O2 C3 C4 O3 -2.5(2)
C2 C3 C4 O3 179.08(14)
O2 C3 C4 C5 -179.66(14)
C2 C3 C4 C5 1.9(2)
O3 C4 C5 O4 0.8(2)
C3 C4 C5 O4 177.99(15)
O3 C4 C5 C6 -179.06(15)
C3 C4 C5 C6 -1.9(2)
C2 C1 C6 C5 1.8(3)
C7 C1 C6 C5 -174.70(16)
O4 C5 C6 C1 -179.80(16)
C4 C5 C6 C1 0.1(3)
C6 C1 C7 C8 -7.2(3)
C2 C1 C7 C8 176.23(16)
C1 C7 C8 C9 178.66(15)
C7 C8 C9 O1 69.4(2)
C7 C8 C9 N1 -109.15(17)
C18 C13 C14 C15 0.3(3)
C19 C13 C14 C15 -178.80(16)
C13 C14 C15 O6 -179.57(15)
C13 C14 C15 C16 0.8(3)
O6 C15 C16 O7 -3.3(2)
C14 C15 C16 O7 176.30(15)
O6 C15 C16 C17 179.11(15)
C14 C15 C16 C17 -1.2(3)
O7 C16 C17 O8 2.4(2)
C15 C16 C17 O8 179.92(15)
O7 C16 C17 C18 -177.00(15)
C15 C16 C17 C18 0.5(3)
O8 C17 C18 C13 -178.71(16)
C16 C17 C18 C13 0.6(3)
C14 C13 C18 C17 -1.0(3)
C19 C13 C18 C17 178.13(16)
C14 C13 C19 C20 -14.5(2)
C18 C13 C19 C20 166.38(15)
C13 C19 C20 C21 -168.65(14)
C19 C20 C21 O5 60.7(2)
C19 C20 C21 N3 -119.84(16)
O1 C9 N1 N2 -1.3(3)
C8 C9 N1 N2 177.26(15)
O5 C21 N3 N4 -1.5(3)
C20 C21 N3 N4 179.07(15)
C2 C3 O2 C10 -8.8(2)
C4 C3 O2 C10 172.76(14)
C3 C4 O3 C11 106.35(18)
C5 C4 O3 C11 -76.49(19)
C4 C5 O4 C12 163.54(14)
C6 C5 O4 C12 -16.6(2)
C16 C15 O6 C22 169.91(15)
C14 C15 O6 C22 -9.7(2)
C15 C16 O7 C23 97.46(19)
C17 C16 O7 C23 -85.0(2)
C18 C17 O8 C24 1.9(3)
C16 C17 O8 C24 -177.41(15)

loop_
_cod_related_entry_id
_cod_related_entry_database
_cod_related_entry_code
1 ChemSpider 2022211
